data_7155203
loop_
_publ_author_name
'Yuan, Xiaoqian'
'Wu, Xinxin'
'Dong, Shupeng'
'Wu, Guibing'
'Ye, Jinxing'

_publ_section_title
;
 Br\/onsted acid cocatalysis in photocatalytic intramolecular coupling of
 tertiary amines: efficient synthesis of 2-arylindols.
;
_journal_issue 31
_journal_name_full 'Organic &amp; biomolecular chemistry'
_journal_page_first 7447
_journal_page_last 7450
_journal_paper_doi 10.1039/c6ob01239f
_journal_volume 14
_journal_year 2016
_chemical_formula_sum 'C23 H19 N O'
_chemical_formula_weight 325.39
_space_group_crystal_system monoclinic
_space_group_IT_number 14
_space_group_name_Hall '-P 2ybc'
_space_group_name_H-M_alt 'P 1 21/c 1'
_symmetry_space_group_name_Hall '-P 2ybc'
_symmetry_space_group_name_H-M 'P 1 21/c 1'
_atom_sites_solution_hydrogens geom
_audit_creation_method SHELXL-2014/7
_audit_update_record
;
2016-05-19 deposited with the CCDC.
2016-07-11 downloaded from the CCDC.
;
_cell_angle_alpha 90
_cell_angle_beta 96.869(3)
_cell_angle_gamma 90
_cell_formula_units_Z 4
_cell_length_a 8.9320(15)
_cell_length_b 6.9867(12)
_cell_length_c 27.957(5)
_cell_measurement_reflns_used 6528
_cell_measurement_temperature 223(2)
_cell_measurement_theta_max 27.33
_cell_measurement_theta_min 2.20
_cell_volume 1732.1(5)
_computing_cell_refinement 'Bruker SAINT'
_computing_data_collection 'Bruker APEX2'
_computing_data_reduction 'Bruker SAINT'
_computing_molecular_graphics 'Bruker SHELXTL'
_computing_publication_material 'Bruker SHELXTL'
_computing_structure_refinement 'SHELXL-2014/7 (Sheldrick, 2014)'
_computing_structure_solution 'SHELXS-97 (Sheldrick, 2008)'
_diffrn_ambient_temperature 223(2)
_diffrn_measured_fraction_theta_full 0.989
_diffrn_measured_fraction_theta_max 0.989
_diffrn_measurement_device_type 'Bruker APEX-II CCD'
_diffrn_measurement_method '\f and \w scans'
_diffrn_radiation_type MoK\a
_diffrn_radiation_wavelength 0.71073
_diffrn_reflns_av_R_equivalents 0.0275
_diffrn_reflns_av_unetI/netI 0.0300
_diffrn_reflns_Laue_measured_fraction_full 0.989
_diffrn_reflns_Laue_measured_fraction_max 0.989
_diffrn_reflns_limit_h_max 11
_diffrn_reflns_limit_h_min -8
_diffrn_reflns_limit_k_max 9
_diffrn_reflns_limit_k_min -9
_diffrn_reflns_limit_l_max 36
_diffrn_reflns_limit_l_min -36
_diffrn_reflns_number 11839
_diffrn_reflns_point_group_measured_fraction_full 0.989
_diffrn_reflns_point_group_measured_fraction_max 0.989
_diffrn_reflns_theta_full 25.242
_diffrn_reflns_theta_max 27.355
_diffrn_reflns_theta_min 2.573
_exptl_absorpt_coefficient_mu 0.076
_exptl_absorpt_correction_T_max 0.746
_exptl_absorpt_correction_T_min 0.636
_exptl_absorpt_correction_type multi-scan
_exptl_absorpt_process_details sadabs
_exptl_crystal_colour colourless
_exptl_crystal_density_diffrn 1.248
_exptl_crystal_description cubic
_exptl_crystal_F_000 688
_exptl_crystal_size_max 0.700
_exptl_crystal_size_mid 0.700
_exptl_crystal_size_min 0.480
_refine_diff_density_max 0.267
_refine_diff_density_min -0.194
_refine_diff_density_rms 0.043
_refine_ls_extinction_coef 0.027(4)
_refine_ls_extinction_expression Fc^*^=kFc[1+0.001xFc^2^\l^3^/sin(2\q)]^-1/4^
_refine_ls_extinction_method 'SHELXL-2014/7 (Sheldrick 2014'
_refine_ls_goodness_of_fit_ref 1.052
_refine_ls_hydrogen_treatment constr
_refine_ls_matrix_type full
_refine_ls_number_parameters 228
_refine_ls_number_reflns 3876
_refine_ls_number_restraints 0
_refine_ls_restrained_S_all 1.052
_refine_ls_R_factor_all 0.0566
_refine_ls_R_factor_gt 0.0475
_refine_ls_shift/su_max 0.006
_refine_ls_shift/su_mean 0.001
_refine_ls_structure_factor_coef Fsqd
_refine_ls_weighting_details 'w=1/[\s^2^(Fo^2^)+(0.0731P)^2^+0.6763P] where P=(Fo^2^+2Fc^2^)/3'
_refine_ls_weighting_scheme calc
_refine_ls_wR_factor_gt 0.1348
_refine_ls_wR_factor_ref 0.1442
_reflns_Friedel_coverage 0.000
_reflns_number_gt 3275
_reflns_number_total 3876
_reflns_threshold_expression 'I > 2\s(I)'
_cod_data_source_file c6ob01239f2.cif
_cod_data_source_block mo_60304b
_cod_depositor_comments 'Adding full bibliography for 7155203--7155204.cif.'
_cod_original_cell_volume 1732.2(5)
_cod_database_code 7155203
_shelx_shelxl_version_number 2014/7
_shelx_space_group_comment
; 
The symmetry employed for this shelxl refinement is uniquely defined 
by the following loop, which should always be used as a source of 
symmetry information in preference to the above space-group names. 
They are only intended as comments. 
;
_shelx_estimated_absorpt_t_min 0.949
_shelx_estimated_absorpt_t_max 0.965

loop_
_space_group_symop_operation_xyz
'x, y, z'
'-x, y+1/2, -z+1/2'
'-x, -y, -z'
'x, -y-1/2, z-1/2'

loop_
_atom_site_label
_atom_site_type_symbol
_atom_site_fract_x
_atom_site_fract_y
_atom_site_fract_z
_atom_site_U_iso_or_equiv
_atom_site_adp_type
_atom_site_occupancy
_atom_site_site_symmetry_order
_atom_site_calc_flag
_atom_site_refinement_flags_posn
_atom_site_refinement_flags_adp
O1 O -0.19438(16) -0.51546(17) 0.46665(4) 0.0469(3) Uani 1 1 d . .
N1 N 0.05912(13) 0.34852(17) 0.31631(4) 0.0280(3) Uani 1 1 d . .
C1 C -0.08479(16) 0.3433(2) 0.29270(5) 0.0276(3) Uani 1 1 d . .
C2 C -0.15091(18) 0.4521(2) 0.25373(5) 0.0326(3) Uani 1 1 d . .
H2 H -0.0954 0.5443 0.2388 0.039 Uiso 1 1 calc R U
C3 C -0.30146(18) 0.4181(2) 0.23811(6) 0.0378(4) Uani 1 1 d . .
H3 H -0.3492 0.4885 0.2119 0.045 Uiso 1 1 calc R U
C4 C -0.38469(18) 0.2807(3) 0.26046(6) 0.0387(4) Uani 1 1 d . .
H4 H -0.4873 0.2628 0.2494 0.046 Uiso 1 1 calc R U
C5 C -0.31836(17) 0.1715(2) 0.29837(5) 0.0331(3) Uani 1 1 d . .
H5 H -0.3748 0.0793 0.3130 0.040 Uiso 1 1 calc R U
C6 C -0.16506(16) 0.2003(2) 0.31479(5) 0.0275(3) Uani 1 1 d . .
C7 C -0.06248(16) 0.1150(2) 0.35219(5) 0.0272(3) Uani 1 1 d . .
C8 C 0.07411(16) 0.20838(19) 0.35184(5) 0.0271(3) Uani 1 1 d . .
C9 C 0.22328(16) 0.1828(2) 0.37919(5) 0.0302(3) Uani 1 1 d . .
C10 C 0.26231(19) 0.0181(2) 0.40641(6) 0.0398(4) Uani 1 1 d . .
H10 H 0.1912 -0.0803 0.4078 0.048 Uiso 1 1 calc R U
C11 C 0.4055(2) -0.0003(3) 0.43138(7) 0.0536(5) Uani 1 1 d . .
H11 H 0.4308 -0.1112 0.4496 0.064 Uiso 1 1 calc R U
C12 C 0.5112(2) 0.1436(4) 0.42957(8) 0.0576(5) Uani 1 1 d . .
H12 H 0.6077 0.1312 0.4468 0.069 Uiso 1 1 calc R U
C13 C 0.4746(2) 0.3052(3) 0.40237(7) 0.0498(5) Uani 1 1 d . .
H13 H 0.5471 0.4018 0.4009 0.060 Uiso 1 1 calc R U
C14 C 0.33194(18) 0.3274(2) 0.37708(6) 0.0364(4) Uani 1 1 d . .
C15 C 0.2900(2) 0.5053(3) 0.34826(7) 0.0462(4) Uani 1 1 d . .
H15A H 0.3817 0.5660 0.3394 0.055 Uiso 1 1 calc R U
H15B H 0.2408 0.5960 0.3681 0.055 Uiso 1 1 calc R U
C16 C 0.18497(18) 0.4610(2) 0.30302(6) 0.0367(4) Uani 1 1 d . .
H16A H 0.1478 0.5801 0.2874 0.044 Uiso 1 1 calc R U
H16B H 0.2389 0.3888 0.2804 0.044 Uiso 1 1 calc R U
C17 C -0.09982(16) -0.0451(2) 0.38347(5) 0.0272(3) Uani 1 1 d . .
C18 C -0.10926(17) -0.0212(2) 0.43228(5) 0.0309(3) Uani 1 1 d . .
H18 H -0.0932 0.1010 0.4460 0.037 Uiso 1 1 calc R U
C19 C -0.14185(18) -0.1732(2) 0.46144(5) 0.0331(3) Uani 1 1 d . .
H19 H -0.1478 -0.1536 0.4944 0.040 Uiso 1 1 calc R U
C20 C -0.16544(17) -0.3537(2) 0.44153(5) 0.0325(3) Uani 1 1 d . .
C21 C -0.1590(2) -0.3805(2) 0.39256(6) 0.0416(4) Uani 1 1 d . .
H21 H -0.1763 -0.5025 0.3788 0.050 Uiso 1 1 calc R U
C22 C -0.1272(2) -0.2277(2) 0.36403(5) 0.0381(4) Uani 1 1 d . .
H22 H -0.1239 -0.2470 0.3309 0.046 Uiso 1 1 calc R U
C23 C -0.2170(3) -0.4917(3) 0.51585(7) 0.0567(5) Uani 1 1 d . .
H23A H -0.1281 -0.4339 0.5333 0.085 Uiso 1 1 calc R U
H23B H -0.2350 -0.6155 0.5298 0.085 Uiso 1 1 calc R U
H23C H -0.3035 -0.4094 0.5179 0.085 Uiso 1 1 calc R U

loop_
_atom_site_aniso_label
_atom_site_aniso_U_11
_atom_site_aniso_U_22
_atom_site_aniso_U_33
_atom_site_aniso_U_23
_atom_site_aniso_U_13
_atom_site_aniso_U_12
O1 0.0694(9) 0.0325(6) 0.0414(6) 0.0075(5) 0.0170(6) -0.0097(6)
N1 0.0306(6) 0.0244(6) 0.0288(6) 0.0012(5) 0.0030(5) -0.0046(5)
C1 0.0323(7) 0.0235(7) 0.0272(6) -0.0028(5) 0.0046(5) -0.0001(5)
C2 0.0380(8) 0.0273(7) 0.0329(7) 0.0031(6) 0.0056(6) 0.0020(6)
C3 0.0396(9) 0.0360(8) 0.0367(8) 0.0029(6) 0.0000(6) 0.0098(7)
C4 0.0302(8) 0.0434(9) 0.0417(8) -0.0014(7) 0.0013(6) 0.0046(6)
C5 0.0307(7) 0.0339(8) 0.0354(7) -0.0019(6) 0.0067(6) -0.0023(6)
C6 0.0318(7) 0.0244(7) 0.0270(6) -0.0033(5) 0.0064(5) -0.0010(5)
C7 0.0330(7) 0.0226(7) 0.0262(6) -0.0017(5) 0.0045(5) -0.0024(5)
C8 0.0331(7) 0.0232(6) 0.0254(6) -0.0021(5) 0.0049(5) -0.0021(5)
C9 0.0308(7) 0.0326(7) 0.0274(7) -0.0037(6) 0.0044(5) -0.0002(6)
C10 0.0366(8) 0.0391(9) 0.0431(9) 0.0037(7) 0.0020(7) 0.0033(7)
C11 0.0440(10) 0.0594(12) 0.0556(11) 0.0138(9) -0.0012(8) 0.0132(9)
C12 0.0320(9) 0.0817(15) 0.0573(11) 0.0088(11) -0.0023(8) 0.0048(9)
C13 0.0315(8) 0.0700(13) 0.0474(10) 0.0011(9) 0.0020(7) -0.0102(8)
C14 0.0331(8) 0.0441(9) 0.0320(7) -0.0027(6) 0.0034(6) -0.0053(7)
C15 0.0453(10) 0.0415(9) 0.0502(10) 0.0045(8) -0.0013(8) -0.0188(8)
C16 0.0390(8) 0.0339(8) 0.0377(8) 0.0065(6) 0.0060(6) -0.0105(6)
C17 0.0315(7) 0.0239(7) 0.0263(6) 0.0001(5) 0.0044(5) -0.0028(5)
C18 0.0386(8) 0.0261(7) 0.0278(7) -0.0048(5) 0.0023(6) -0.0040(6)
C19 0.0400(8) 0.0350(8) 0.0242(6) -0.0004(6) 0.0038(6) -0.0024(6)
C20 0.0374(8) 0.0279(7) 0.0333(7) 0.0042(6) 0.0088(6) -0.0024(6)
C21 0.0639(11) 0.0253(8) 0.0378(8) -0.0062(6) 0.0152(8) -0.0100(7)
C22 0.0582(10) 0.0299(8) 0.0281(7) -0.0056(6) 0.0133(7) -0.0075(7)
C23 0.0770(14) 0.0530(12) 0.0433(10) 0.0158(8) 0.0200(9) -0.0053(10)

loop_
_atom_type_symbol
_atom_type_description
_atom_type_scat_dispersion_real
_atom_type_scat_dispersion_imag
_atom_type_scat_source
C C 0.0033 0.0016 'International Tables Vol C Tables 4.2.6.8 and 6.1.1.4'
H H 0.0000 0.0000 'International Tables Vol C Tables 4.2.6.8 and 6.1.1.4'
N N 0.0061 0.0033 'International Tables Vol C Tables 4.2.6.8 and 6.1.1.4'
O O 0.0106 0.0060 'International Tables Vol C Tables 4.2.6.8 and 6.1.1.4'

loop_
_geom_angle_atom_site_label_1
_geom_angle_atom_site_label_2
_geom_angle_atom_site_label_3
_geom_angle
C20 O1 C23 117.13(14)
C1 N1 C8 109.22(11)
C1 N1 C16 126.78(12)
C8 N1 C16 123.46(12)
N1 C1 C2 130.00(13)
N1 C1 C6 107.67(12)
C2 C1 C6 122.33(14)
C3 C2 C1 117.12(14)
C2 C3 C4 121.50(14)
C5 C4 C3 121.17(15)
C4 C5 C6 118.88(14)
C5 C6 C1 118.95(13)
C5 C6 C7 133.67(13)
C1 C6 C7 107.38(12)
C8 C7 C6 106.60(12)
C8 C7 C17 128.33(13)
C6 C7 C17 125.05(13)
C7 C8 N1 109.10(12)
C7 C8 C9 133.29(13)
N1 C8 C9 117.56(12)
C10 C9 C14 118.99(14)
C10 C9 C8 122.37(14)
C14 C9 C8 118.62(14)
C11 C10 C9 120.28(16)
C12 C11 C10 120.38(18)
C13 C12 C11 119.80(17)
C12 C13 C14 120.98(18)
C13 C14 C9 119.56(16)
C13 C14 C15 121.27(16)
C9 C14 C15 119.15(14)
C14 C15 C16 111.59(14)
N1 C16 C15 108.51(13)
C18 C17 C22 117.66(13)
C18 C17 C7 122.28(12)
C22 C17 C7 120.06(12)
C17 C18 C19 121.76(13)
C20 C19 C18 119.50(13)
O1 C20 C19 125.01(13)
O1 C20 C21 115.23(14)
C19 C20 C21 119.76(14)
C22 C21 C20 120.01(14)
C21 C22 C17 121.28(14)

loop_
_geom_bond_atom_site_label_1
_geom_bond_atom_site_label_2
_geom_bond_distance
O1 C20 1.3714(18)
O1 C23 1.424(2)
N1 C1 1.3734(18)
N1 C8 1.3898(18)
N1 C16 1.4555(18)
C1 C2 1.400(2)
C1 C6 1.414(2)
C2 C3 1.384(2)
C3 C4 1.406(2)
C4 C5 1.381(2)
C5 C6 1.406(2)
C6 C7 1.435(2)
C7 C8 1.384(2)
C7 C17 1.4824(19)
C8 C9 1.466(2)
C9 C10 1.400(2)
C9 C14 1.407(2)
C10 C11 1.388(2)
C11 C12 1.385(3)
C12 C13 1.379(3)
C13 C14 1.390(2)
C14 C15 1.504(2)
C15 C16 1.514(2)
C17 C18 1.3873(19)
C17 C22 1.397(2)
C18 C19 1.391(2)
C19 C20 1.384(2)
C20 C21 1.390(2)
C21 C22 1.382(2)

loop_
_geom_torsion_atom_site_label_1
_geom_torsion_atom_site_label_2
_geom_torsion_atom_site_label_3
_geom_torsion_atom_site_label_4
_geom_torsion
C8 N1 C1 C2 -177.95(14)
C16 N1 C1 C2 -6.2(2)
C8 N1 C1 C6 1.94(15)
C16 N1 C1 C6 173.70(13)
N1 C1 C2 C3 -178.37(14)
C6 C1 C2 C3 1.8(2)
C1 C2 C3 C4 0.2(2)
C2 C3 C4 C5 -1.3(2)
C3 C4 C5 C6 0.4(2)
C4 C5 C6 C1 1.5(2)
C4 C5 C6 C7 -179.93(15)
N1 C1 C6 C5 177.48(12)
C2 C1 C6 C5 -2.6(2)
N1 C1 C6 C7 -1.46(15)
C2 C1 C6 C7 178.44(13)
C5 C6 C7 C8 -178.28(15)
C1 C6 C7 C8 0.44(15)
C5 C6 C7 C17 3.0(2)
C1 C6 C7 C17 -178.25(13)
C6 C7 C8 N1 0.74(15)
C17 C7 C8 N1 179.38(13)
C6 C7 C8 C9 -176.71(14)
C17 C7 C8 C9 1.9(3)
C1 N1 C8 C7 -1.69(15)
C16 N1 C8 C7 -173.78(13)
C1 N1 C8 C9 176.21(12)
C16 N1 C8 C9 4.1(2)
C7 C8 C9 C10 14.3(2)
N1 C8 C9 C10 -162.98(14)
C7 C8 C9 C14 -167.13(15)
N1 C8 C9 C14 15.60(19)
C14 C9 C10 C11 0.8(2)
C8 C9 C10 C11 179.42(16)
C9 C10 C11 C12 -0.1(3)
C10 C11 C12 C13 -0.7(3)
C11 C12 C13 C14 0.8(3)
C12 C13 C14 C9 -0.1(3)
C12 C13 C14 C15 178.56(19)
C10 C9 C14 C13 -0.8(2)
C8 C9 C14 C13 -179.38(15)
C10 C9 C14 C15 -179.43(15)
C8 C9 C14 C15 1.9(2)
C13 C14 C15 C16 144.85(17)
C9 C14 C15 C16 -36.5(2)
C1 N1 C16 C15 151.52(15)
C8 N1 C16 C15 -37.8(2)
C14 C15 C16 N1 51.5(2)
C8 C7 C17 C18 70.3(2)
C6 C7 C17 C18 -111.31(17)
C8 C7 C17 C22 -109.82(18)
C6 C7 C17 C22 68.6(2)
C22 C17 C18 C19 1.2(2)
C7 C17 C18 C19 -178.89(14)
C17 C18 C19 C20 0.1(2)
C23 O1 C20 C19 6.8(2)
C23 O1 C20 C21 -173.85(17)
C18 C19 C20 O1 178.20(15)
C18 C19 C20 C21 -1.1(2)
O1 C20 C21 C22 -178.56(16)
C19 C20 C21 C22 0.8(3)
C20 C21 C22 C17 0.5(3)
C18 C17 C22 C21 -1.5(2)
C7 C17 C22 C21 178.58(15)
